data_4114761
loop_
_publ_author_name
'Magnus G. Johnston'
'William T. A. Harrison'

_publ_section_title
;
 Lone-Pair Self-Containment in Tellurite Tubes: Hydrothermal Syntheses and
 Structures of BaTe3O7 and BaTe4O9
;
_journal_name_full 'Journal of the American Chemical Society'
_journal_page_first 4576
_journal_page_last 4577
_journal_paper_doi 10.1021/ja017648b
_journal_volume 124
_journal_year 2002
_chemical_formula_moiety 'Ba, Te4, O9'
_chemical_formula_sum 'Ba O9 Te4'
_chemical_formula_weight 791.74
_chemical_name_systematic
; 
 ? 
;
_space_group_IT_number 15
_symmetry_cell_setting monoclinic
_symmetry_space_group_name_Hall '-C 2yc'
_symmetry_space_group_name_H-M 'C 1 2/c 1'
_atom_sites_solution_hydrogens none
_atom_sites_solution_primary direct
_atom_sites_solution_secondary difmap
_audit_creation_method SHELXL-97
_cell_angle_alpha 90.00
_cell_angle_beta 112.9610(10)
_cell_angle_gamma 90.00
_cell_formula_units_Z 8
_cell_length_a 19.5354(10)
_cell_length_b 4.5099(2)
_cell_length_c 23.3021(12)
_cell_measurement_reflns_used 3667
_cell_measurement_temperature 293(2)
_cell_measurement_theta_max 32.49
_cell_measurement_theta_min 3.48
_cell_volume 1890.32(16)
_computing_cell_refinement 'SAINT (Bruker, 1999)'
_computing_data_collection 'SMART (Bruker, 1999)'
_computing_data_reduction 'SAINT (Bruker, 1999)'
_computing_molecular_graphics 'ORTEP-3 (Farrugia, 1997)'
_computing_publication_material 'SHELXL-97 (Sheldrick, 1997)'
_computing_structure_refinement 'SHELXL-97 (Sheldrick, 1997)'
_computing_structure_solution 'SHELXS-97 (Sheldrick, 1997)'
_diffrn_ambient_temperature 293(2)
_diffrn_measured_fraction_theta_full 0.985
_diffrn_measured_fraction_theta_max 0.985
_diffrn_measurement_device_type 'Bruker SMART1000 diffractometer'
_diffrn_measurement_method \w
_diffrn_radiation_monochromator graphite
_diffrn_radiation_source 'fine-focus sealed tube'
_diffrn_radiation_type MoK\a
_diffrn_radiation_wavelength 0.71073
_diffrn_reflns_av_R_equivalents 0.0518
_diffrn_reflns_av_sigmaI/netI 0.0505
_diffrn_reflns_limit_h_max 29
_diffrn_reflns_limit_h_min -27
_diffrn_reflns_limit_k_max 6
_diffrn_reflns_limit_k_min -6
_diffrn_reflns_limit_l_max 21
_diffrn_reflns_limit_l_min -35
_diffrn_reflns_number 7737
_diffrn_reflns_theta_full 32.50
_diffrn_reflns_theta_max 32.50
_diffrn_reflns_theta_min 1.90
_diffrn_standards_decay_% 0
_exptl_absorpt_coefficient_mu 16.328
_exptl_absorpt_correction_T_max 0.802
_exptl_absorpt_correction_T_min 0.396
_exptl_absorpt_correction_type multi-scan
_exptl_absorpt_process_details SADABS
_exptl_crystal_colour transparent
_exptl_crystal_density_diffrn 5.564
_exptl_crystal_description bar
_exptl_crystal_F_000 2688
_exptl_crystal_size_max 0.36
_exptl_crystal_size_mid 0.06
_exptl_crystal_size_min 0.03
_refine_diff_density_max 2.610
_refine_diff_density_min -2.341
_refine_diff_density_rms 0.504
_refine_ls_extinction_coef 0.00015(3)
_refine_ls_extinction_expression Fc^*^=kFc[1+0.001xFc^2^\l^3^/sin(2\q)]^-1/4^
_refine_ls_extinction_method SHELXL
_refine_ls_goodness_of_fit_ref 1.014
_refine_ls_hydrogen_treatment none
_refine_ls_matrix_type full
_refine_ls_number_parameters 128
_refine_ls_number_reflns 3367
_refine_ls_number_restraints 0
_refine_ls_restrained_S_all 1.014
_refine_ls_R_factor_all 0.0483
_refine_ls_R_factor_gt 0.0390
_refine_ls_shift/su_max 0.001
_refine_ls_shift/su_mean 0.000
_refine_ls_structure_factor_coef Fsqd
_refine_ls_weighting_details 'calc w=1/[\s^2^(Fo^2^)+(0.0524P)^2^+0.0000P] where P=(Fo^2^+2Fc^2^)/3'
_refine_ls_weighting_scheme calc
_refine_ls_wR_factor_gt 0.0921
_refine_ls_wR_factor_ref 0.0954
_reflns_number_gt 2805
_reflns_number_total 3367
_reflns_threshold_expression >2sigma(I)
_cod_data_source_file ja017648b_s1_2.cif
_cod_data_source_block mj69
_cod_original_sg_symbol_H-M 'C 2/c'
_cod_database_code 4114761

loop_
_symmetry_equiv_pos_as_xyz
'x, y, z'
'-x, y, -z+1/2'
'x+1/2, y+1/2, z'
'-x+1/2, y+1/2, -z+1/2'
'-x, -y, -z'
'x, -y, z-1/2'
'-x+1/2, -y+1/2, -z'
'x+1/2, -y+1/2, z-1/2'

loop_
_atom_site_label
_atom_site_type_symbol
_atom_site_fract_x
_atom_site_fract_y
_atom_site_fract_z
_atom_site_U_iso_or_equiv
_atom_site_adp_type
_atom_site_occupancy
_atom_site_symmetry_multiplicity
_atom_site_calc_flag
Ba1 Ba 0.20886(2) 0.71066(8) 0.15939(2) 0.01343(10) Uani 1 1 d
Te1 Te 0.30267(3) 0.01114(10) 0.05214(2) 0.01407(11) Uani 1 1 d
Te2 Te 0.38935(2) 0.16755(9) 0.21930(2) 0.01101(10) Uani 1 1 d
Te3 Te 0.46251(2) 0.67246(9) 0.34758(2) 0.01101(10) Uani 1 1 d
Te4 Te 0.58365(3) 0.34518(9) 0.50831(2) 0.01290(10) Uani 1 1 d
O1 O 0.2388(3) 0.3237(12) 0.0533(3) 0.0216(11) Uani 1 1 d
O2 O 0.6120(3) 0.2554(12) 0.4341(2) 0.0173(10) Uani 1 1 d
O3 O 0.3354(3) -0.0807(12) 0.1398(2) 0.0176(10) Uani 1 1 d
O4 O 0.4432(3) 0.2752(11) 0.3180(2) 0.0157(10) Uani 1 1 d
O5 O 0.2984(3) 0.2295(12) 0.2242(3) 0.0166(10) Uani 1 1 d
O6 O 0.3750(3) 0.7313(11) 0.3585(3) 0.0161(10) Uani 1 1 d
O7 O 0.4940(3) 0.4947(12) 0.4436(2) 0.0206(11) Uani 1 1 d
O8 O 0.4129(3) 0.7783(11) 0.2543(2) 0.0189(11) Uani 1 1 d
O9 O 0.6365(4) 0.6875(12) 0.5308(3) 0.0248(13) Uani 1 1 d

loop_
_atom_site_aniso_label
_atom_site_aniso_U_11
_atom_site_aniso_U_22
_atom_site_aniso_U_33
_atom_site_aniso_U_23
_atom_site_aniso_U_13
_atom_site_aniso_U_12
Ba1 0.01312(19) 0.01367(17) 0.01401(19) 0.00124(13) 0.00584(16) -0.00110(13)
Te1 0.0147(2) 0.0177(2) 0.0097(2) -0.00060(14) 0.00472(17) -0.00342(15)
Te2 0.0099(2) 0.01321(19) 0.01101(19) 0.00120(14) 0.00531(16) -0.00011(14)
Te3 0.00932(19) 0.01304(19) 0.01081(19) -0.00246(14) 0.00408(16) -0.00074(14)
Te4 0.0143(2) 0.01367(19) 0.0101(2) 0.00083(14) 0.00399(17) 0.00169(15)
O1 0.018(3) 0.027(3) 0.016(3) 0.004(2) 0.003(2) 0.004(2)
O2 0.011(2) 0.029(3) 0.012(2) 0.0006(19) 0.005(2) 0.010(2)
O3 0.019(3) 0.023(2) 0.008(2) -0.0003(18) 0.003(2) -0.005(2)
O4 0.021(3) 0.012(2) 0.011(2) -0.0012(17) 0.004(2) 0.0022(18)
O5 0.011(2) 0.023(2) 0.014(2) -0.0013(19) 0.002(2) 0.0031(19)
O6 0.010(2) 0.018(2) 0.022(3) 0.0009(19) 0.008(2) 0.0015(18)
O7 0.018(3) 0.035(3) 0.009(2) 0.007(2) 0.006(2) 0.011(2)
O8 0.026(3) 0.012(2) 0.013(2) 0.0017(17) 0.001(2) 0.0005(19)
O9 0.030(3) 0.022(3) 0.023(3) -0.005(2) 0.011(3) -0.010(2)

loop_
_atom_type_symbol
_atom_type_description
_atom_type_scat_dispersion_real
_atom_type_scat_dispersion_imag
_atom_type_scat_source
O O 0.0106 0.0060 'International Tables Vol C Tables 4.2.6.8 and 6.1.1.4'
Te Te -0.5308 1.6751 'International Tables Vol C Tables 4.2.6.8 and 6.1.1.4'
Ba Ba -0.3244 2.2819 'International Tables Vol C Tables 4.2.6.8 and 6.1.1.4'

loop_
_geom_angle_atom_site_label_1
_geom_angle_atom_site_label_2
_geom_angle_atom_site_label_3
_geom_angle
_geom_angle_site_symmetry_1
_geom_angle_site_symmetry_3
O6 Ba1 O5 85.10(16) 4_545 4
O6 Ba1 O6 111.84(18) 4_545 4
O5 Ba1 O6 82.53(16) 4 4
O6 Ba1 O9 86.69(17) 4_545 8_465
O5 Ba1 O9 147.42(17) 4 8_465
O6 Ba1 O9 71.46(16) 4 8_465
O6 Ba1 O5 70.89(16) 4_545 .
O5 Ba1 O5 75.99(15) 4 .
O6 Ba1 O5 158.09(15) 4 .
O9 Ba1 O5 130.15(16) 8_465 .
O6 Ba1 O3 140.23(16) 4_545 1_565
O5 Ba1 O3 121.76(15) 4 1_565
O6 Ba1 O3 101.15(15) 4 1_565
O9 Ba1 O3 83.22(17) 8_465 1_565
O5 Ba1 O3 86.80(16) . 1_565
O6 Ba1 O5 158.94(16) 4_545 1_565
O5 Ba1 O5 73.86(15) 4 1_565
O6 Ba1 O5 66.89(15) 4 1_565
O9 Ba1 O5 111.51(16) 8_465 1_565
O5 Ba1 O5 102.43(16) . 1_565
O3 Ba1 O5 56.12(15) 1_565 1_565
O6 Ba1 O4 63.04(14) 4_545 4
O5 Ba1 O4 55.64(14) 4 4
O6 Ba1 O4 54.99(13) 4 4
O9 Ba1 O4 92.71(16) 8_465 4
O5 Ba1 O4 113.53(14) . 4
O3 Ba1 O4 155.51(14) 1_565 4
O5 Ba1 O4 104.11(14) 1_565 4
O6 Ba1 O1 74.11(15) 4_545 .
O5 Ba1 O1 148.34(15) 4 .
O6 Ba1 O1 127.13(15) 4 .
O9 Ba1 O1 56.15(15) 8_465 .
O5 Ba1 O1 74.78(14) . .
O3 Ba1 O1 68.33(15) 1_565 .
O5 Ba1 O1 124.41(15) 1_565 .
O4 Ba1 O1 128.42(14) 4 .
O1 Te1 O2 96.0(2) . 2_655
O1 Te1 O3 95.4(2) . .
O2 Te1 O3 92.2(2) 2_655 .
O1 Te1 O1 79.7(3) . 7
O2 Te1 O1 85.2(2) 2_655 7
O3 Te1 O1 174.1(2) . 7
O5 Te2 O8 100.9(2) . 1_545
O5 Te2 O3 88.3(2) . .
O8 Te2 O3 80.7(2) 1_545 .
O5 Te2 O4 88.9(2) . .
O8 Te2 O4 79.5(2) 1_545 .
O3 Te2 O4 159.15(19) . .
O6 Te3 O4 97.0(2) . .
O6 Te3 O8 91.8(2) . .
O4 Te3 O8 83.7(2) . .
O6 Te3 O7 79.7(2) . .
O4 Te3 O7 87.9(2) . .
O8 Te3 O7 167.3(2) . .
O9 Te4 O7 99.7(3) . .
O9 Te4 O2 95.8(3) . .
O7 Te4 O2 82.6(2) . .
O9 Te4 O7 90.1(3) . 5_666
O7 Te4 O7 72.8(2) . 5_666
O2 Te4 O7 155.4(2) . 5_666
Te1 O1 Te1 100.3(3) . 7
Te1 O1 Ba1 136.5(3) . .
Te1 O1 Ba1 121.6(2) 7 .
Te1 O2 Te4 118.4(3) 2_655 .
Te1 O3 Te2 132.4(3) . .
Te1 O3 Ba1 106.9(2) . 1_545
Te2 O3 Ba1 101.9(2) . 1_545
Te3 O4 Te2 122.6(2) . .
Te3 O4 Ba1 95.17(19) . 4_545
Te2 O4 Ba1 93.21(18) . 4_545
Te2 O5 Ba1 118.3(2) . 4_545
Te2 O5 Ba1 119.6(2) . .
Ba1 O5 Ba1 106.81(17) 4_545 .
Te2 O5 Ba1 103.9(2) . 1_545
Ba1 O5 Ba1 103.27(17) 4_545 1_545
Ba1 O5 Ba1 102.43(16) . 1_545
Te3 O6 Ba1 130.3(2) . 4
Te3 O6 Ba1 112.3(2) . 4_545
Ba1 O6 Ba1 111.84(18) 4 4_545
Te4 O7 Te3 136.2(3) . .
Te4 O7 Te4 107.2(2) . 5_666
Te3 O7 Te4 113.4(2) . 5_666
Te2 O8 Te3 126.7(3) 1_565 .
Te4 O9 Ba1 116.1(3) . 8_566

loop_
_geom_bond_atom_site_label_1
_geom_bond_atom_site_label_2
_geom_bond_distance
_geom_bond_site_symmetry_2
Ba1 O6 2.645(5) 4_545
Ba1 O5 2.772(6) 4
Ba1 O6 2.799(5) 4
Ba1 O9 2.807(6) 8_465
Ba1 O5 2.826(5) .
Ba1 O3 2.844(5) 1_565
Ba1 O5 2.959(5) 1_565
Ba1 O4 3.227(6) 4
Ba1 O1 3.260(6) .
Te1 O1 1.889(6) .
Te1 O2 1.918(5) 2_655
Te1 O3 1.932(5) .
Te1 O1 2.386(6) 7
Te2 O5 1.846(5) .
Te2 O8 1.915(5) 1_545
Te2 O3 2.067(5) .
Te2 O4 2.178(5) .
Te3 O6 1.844(5) .
Te3 O4 1.904(5) .
Te3 O8 2.061(5) .
Te3 O7 2.225(5) .
Te4 O9 1.817(5) .
Te4 O7 1.933(5) .
Te4 O2 2.052(5) .
Te4 O7 2.325(5) 5_666
